data_7005078
loop_
_publ_author_name
'Kowalski, Konrad'
'Suwaki, Natsuko'
'Zakrzewski, Janusz'
'White, Andrew J. P.'
'Long, Nicholas J.'
'Mann, David J.'

_publ_section_title
;
 In vitro DNA scission activity of heterometallocenes.
;
_journal_issue 7
_journal_name_full 'Dalton transactions (Cambridge, England : 2003)'
_journal_page_first 743
_journal_page_last 748
_journal_paper_doi 10.1039/b616191j
_journal_year 2007
_chemical_formula_sum 'C12 H16 F6 Fe N P'
_chemical_formula_weight 375.08
_chemical_name_systematic
;
?
;
_space_group_IT_number 11
_symmetry_cell_setting monoclinic
_symmetry_space_group_name_Hall '-P 2yb'
_symmetry_space_group_name_H-M 'P 1 21/m 1'
_atom_sites_solution_hydrogens geom
_atom_sites_solution_primary direct
_atom_sites_solution_secondary difmap
_audit_creation_method SHELXL-97
_cell_angle_alpha 90.00
_cell_angle_beta 107.73(3)
_cell_angle_gamma 90.00
_cell_formula_units_Z 2
_cell_length_a 6.7720(16)
_cell_length_b 14.610(3)
_cell_length_c 7.809(3)
_cell_measurement_reflns_used 5589
_cell_measurement_temperature 173(2)
_cell_measurement_theta_max 70.7980
_cell_measurement_theta_min 3.0221
_cell_volume 735.9(4)
_computing_cell_refinement 'CrysAlis RED, Oxford Diffraction Ltd'
_computing_data_collection 'CrysAlis CCD, Oxford Diffraction Ltd'
_computing_data_reduction 'CrysAlis RED, Oxford Diffraction Ltd'
_computing_molecular_graphics 'Bruker SHELXTL'
_computing_publication_material 'Bruker SHELXTL'
_computing_structure_refinement 'SHELXL-97 (Sheldrick, 1997)'
_computing_structure_solution 'SHELXS-97 (Sheldrick, 1990)'
_diffrn_ambient_temperature 173(2)
_diffrn_detector_area_resol_mean 8.2556
_diffrn_measured_fraction_theta_full 0.989
_diffrn_measured_fraction_theta_max 0.989
_diffrn_measurement_device_type 'OD Xcalibur PX Ultra'
_diffrn_measurement_method 'omega scans'
_diffrn_radiation_monochromator graphite
_diffrn_radiation_source 'Enhance Ultra (Cu) X-ray Source'
_diffrn_radiation_type CuK\a
_diffrn_radiation_wavelength 1.54248
_diffrn_reflns_av_R_equivalents 0.0288
_diffrn_reflns_av_sigmaI/netI 0.0176
_diffrn_reflns_limit_h_max 8
_diffrn_reflns_limit_h_min -8
_diffrn_reflns_limit_k_max 17
_diffrn_reflns_limit_k_min -17
_diffrn_reflns_limit_l_max 9
_diffrn_reflns_limit_l_min -9
_diffrn_reflns_number 9537
_diffrn_reflns_theta_full 70.89
_diffrn_reflns_theta_max 70.89
_diffrn_reflns_theta_min 5.95
_exptl_absorpt_coefficient_mu 9.819
_exptl_absorpt_correction_T_max 0.660
_exptl_absorpt_correction_T_min 0.258
_exptl_absorpt_correction_type analytical
_exptl_absorpt_process_details
;
CrysAlis RED, Oxford Diffraction Ltd.,
Version 1.171.29.8 (release 17-03-2006 CrysAlis171 .NET)
(compiled Mar 17 2006,10:57:34)
Analytical numeric absorption correction using a multifaceted crystal
model based on expressions derived by R.C. Clark & J.S. Reid.
(Clark, R. C. & Reid, J. S. (1995). Acta Cryst. A51, 887-897)
;
_exptl_crystal_colour Orange
_exptl_crystal_density_diffrn 1.693
_exptl_crystal_density_method 'not measured'
_exptl_crystal_description 'platy needles'
_exptl_crystal_F_000 380
_exptl_crystal_size_max 0.20
_exptl_crystal_size_mid 0.17
_exptl_crystal_size_min 0.04
_refine_diff_density_max 0.581
_refine_diff_density_min -0.497
_refine_diff_density_rms 0.070
_refine_ls_extinction_method none
_refine_ls_goodness_of_fit_ref 1.107
_refine_ls_hydrogen_treatment constr
_refine_ls_matrix_type full
_refine_ls_number_parameters 129
_refine_ls_number_reflns 1467
_refine_ls_number_restraints 409
_refine_ls_restrained_S_all 1.857
_refine_ls_R_factor_all 0.0416
_refine_ls_R_factor_gt 0.0382
_refine_ls_shift/su_max 0.000
_refine_ls_shift/su_mean 0.000
_refine_ls_structure_factor_coef Fsqd
_refine_ls_weighting_details 'calc w=1/[\s^2^(Fo^2^)+(0.0698P)^2^+0.2567P] where P=(Fo^2^+2Fc^2^)/3'
_refine_ls_weighting_scheme calc
_refine_ls_wR_factor_gt 0.1046
_refine_ls_wR_factor_ref 0.1059
_reflns_number_gt 1316
_reflns_number_total 1467
_reflns_threshold_expression >2sigma(I)
_cod_data_source_file b616191j.txt
_cod_data_source_block Compound_6
_cod_depositor_comments
;
The following automatic conversions were performed:
'_symmetry_cell_setting' value 'Monoclinic' changed to 'monoclinic'
according to '/home/saulius/struct/CIF-dictionaries/cif_core.dic'
dictionary named 'cif_core.dic' version 2.4.1 from 2010-06-29.

Automatic conversion script
Id: cif_fix_enum 1527 2010-12-29 10:47:43Z saulius 
;
_cod_original_cell_volume 736.0(4)
_cod_original_sg_symbol_H-M P2(1)/m
_cod_database_code 7005078

loop_
_symmetry_equiv_pos_as_xyz
'x, y, z'
'-x, y+1/2, -z'
'-x, -y, -z'
'x, -y-1/2, z'

loop_
_atom_site_label
_atom_site_type_symbol
_atom_site_fract_x
_atom_site_fract_y
_atom_site_fract_z
_atom_site_U_iso_or_equiv
_atom_site_adp_type
_atom_site_occupancy
_atom_site_symmetry_multiplicity
_atom_site_calc_flag
_atom_site_refinement_flags
_atom_site_disorder_assembly
_atom_site_disorder_group
Fe Fe 0.09195(13) 0.2500 1.00043(11) 0.0277(3) Uani 1 2 d S . .
N1 N 0.3735(8) 0.2500 1.1756(7) 0.0310(11) Uani 1 2 d S . .
C2 C 0.3498(6) 0.3294(3) 1.0678(6) 0.0329(9) Uani 1 1 d . . .
C3 C 0.3125(7) 0.2986(3) 0.8897(6) 0.0361(10) Uani 1 1 d . . .
H3A H 0.2847 0.3385 0.7808 0.043 Uiso 1 1 calc R . .
C4 C 0.4392(11) 0.2500 1.3741(8) 0.0418(16) Uani 1 2 d S . .
H4A H 0.4173 0.1890 1.4174 0.063 Uiso 0.50 1 calc PR . .
H4B H 0.3574 0.2950 1.4164 0.063 Uiso 0.50 1 calc PR . .
H4C H 0.5865 0.2659 1.4202 0.063 Uiso 0.50 1 calc PR . .
C5 C 0.3823(8) 0.4236(4) 1.1441(7) 0.0437(12) Uani 1 1 d . . .
H5A H 0.5308 0.4344 1.1999 0.066 Uiso 1 1 calc R . .
H5B H 0.3101 0.4301 1.2348 0.066 Uiso 1 1 calc R . .
H5C H 0.3272 0.4683 1.0478 0.066 Uiso 1 1 calc R . .
C6 C -0.1270(10) 0.2500 1.1330(9) 0.0486(19) Uani 1 2 d S . .
H6A H -0.0992 0.2500 1.2664 0.058 Uiso 1 2 calc SR . .
C7 C -0.1509(7) 0.3274(4) 1.0228(8) 0.0482(13) Uani 1 1 d . . .
H7A H -0.1418 0.3924 1.0646 0.058 Uiso 1 1 calc R . .
C8 C -0.1875(7) 0.2989(4) 0.8442(7) 0.0421(11) Uani 1 1 d . . .
H8A H -0.2115 0.3395 0.7367 0.051 Uiso 1 1 calc R . .
P P 0.0160(15) 0.4953(7) 0.5017(8) 0.028(3) Uiso 0.356(6) 1 d PDU A -1
F1 F 0.051(3) 0.4848(13) 0.7135(17) 0.056(11) Uiso 0.356(6) 1 d PDU A -1
F2 F -0.2105(19) 0.5389(10) 0.4758(18) 0.060(5) Uiso 0.356(6) 1 d PDU A -1
F3 F 0.1414(18) 0.5892(7) 0.5368(11) 0.031(2) Uiso 0.356(6) 1 d PDU A -1
F4 F 0.2233(19) 0.4416(10) 0.5256(16) 0.042(3) Uiso 0.356(6) 1 d PDU A -1
F5 F -0.0858(19) 0.3964(7) 0.4674(13) 0.049(3) Uiso 0.356(6) 1 d PDU A -1
F6 F -0.013(2) 0.5066(7) 0.2907(11) 0.032(3) Uiso 0.356(6) 1 d PDU A -1
P' P 0.020(3) 0.5088(11) 0.4993(13) 0.026(8) Uiso 0.144(6) 1 d PDU A -2
F1' F 0.099(3) 0.5003(12) 0.7172(17) 0.020(5) Uiso 0.144(6) 1 d PDU A -2
F2' F -0.085(4) 0.6037(14) 0.522(3) 0.054(7) Uiso 0.144(6) 1 d PDU A -2
F3' F 0.223(3) 0.5682(17) 0.512(3) 0.064(8) Uiso 0.144(6) 1 d PDU A -2
F4' F 0.149(4) 0.4198(13) 0.492(2) 0.017(4) Uiso 0.144(6) 1 d PDU A -2
F5' F -0.185(3) 0.4546(18) 0.495(3) 0.066(8) Uiso 0.144(6) 1 d PDU A -2
F6' F -0.059(4) 0.5200(17) 0.288(2) 0.023(10) Uiso 0.144(6) 1 d PDU A -2

loop_
_atom_site_aniso_label
_atom_site_aniso_U_11
_atom_site_aniso_U_22
_atom_site_aniso_U_33
_atom_site_aniso_U_23
_atom_site_aniso_U_13
_atom_site_aniso_U_12
Fe 0.0221(5) 0.0337(6) 0.0269(5) 0.000 0.0071(3) 0.000
N1 0.025(2) 0.040(3) 0.028(2) 0.000 0.0078(19) 0.000
C2 0.024(2) 0.039(2) 0.036(2) 0.0041(18) 0.0095(16) -0.0019(18)
C3 0.025(2) 0.050(3) 0.034(2) 0.004(2) 0.0118(16) -0.002(2)
C4 0.041(4) 0.052(4) 0.028(3) 0.000 0.005(3) 0.000
C5 0.039(3) 0.040(3) 0.050(3) -0.001(2) 0.012(2) -0.008(2)
C6 0.026(3) 0.087(6) 0.036(3) 0.000 0.014(3) 0.000
C7 0.024(2) 0.049(3) 0.072(3) -0.019(3) 0.014(2) 0.002(2)
C8 0.023(2) 0.052(3) 0.047(3) 0.014(2) 0.0056(18) 0.004(2)

loop_
_atom_type_symbol
_atom_type_description
_atom_type_scat_dispersion_real
_atom_type_scat_dispersion_imag
_atom_type_scat_source
C C 0.0181 0.0091 'International Tables Vol C Tables 4.2.6.8 and 6.1.1.4'
H H 0.0000 0.0000 'International Tables Vol C Tables 4.2.6.8 and 6.1.1.4'
N N 0.0311 0.0180 'International Tables Vol C Tables 4.2.6.8 and 6.1.1.4'
F F 0.0727 0.0534 'International Tables Vol C Tables 4.2.6.8 and 6.1.1.4'
P P 0.2955 0.4335 'International Tables Vol C Tables 4.2.6.8 and 6.1.1.4'
Fe Fe -1.1336 3.1974 'International Tables Vol C Tables 4.2.6.8 and 6.1.1.4'

loop_
_geom_angle_atom_site_label_1
_geom_angle_atom_site_label_2
_geom_angle_atom_site_label_3
_geom_angle
_geom_angle_site_symmetry_1
_geom_angle_site_symmetry_3
_geom_angle_publ_flag
N1 Fe C2 41.28(14) . . ?
N1 Fe C2 41.28(14) . 4_565 ?
C2 Fe C2 69.8(3) . 4_565 ?
N1 Fe C8 159.19(16) . 4_565 ?
C2 Fe C8 157.4(2) . 4_565 ?
C2 Fe C8 121.5(2) 4_565 4_565 ?
N1 Fe C8 159.19(16) . . ?
C2 Fe C8 121.51(19) . . ?
C2 Fe C8 157.4(2) 4_565 . ?
C8 Fe C8 41.0(3) 4_565 . ?
N1 Fe C7 124.83(19) . 4_565 ?
C2 Fe C7 160.9(2) . 4_565 ?
C2 Fe C7 108.2(2) 4_565 4_565 ?
C8 Fe C7 40.1(2) 4_565 4_565 ?
C8 Fe C7 67.8(2) . 4_565 ?
N1 Fe C7 124.83(19) . . ?
C2 Fe C7 108.2(2) . . ?
C2 Fe C7 160.9(2) 4_565 . ?
C8 Fe C7 67.8(2) 4_565 . ?
C8 Fe C7 40.1(2) . . ?
C7 Fe C7 67.1(3) 4_565 . ?
N1 Fe C6 110.1(2) . . ?
C2 Fe C6 124.52(19) . . ?
C2 Fe C6 124.52(19) 4_565 . ?
C8 Fe C6 67.7(2) 4_565 . ?
C8 Fe C6 67.7(2) . . ?
C7 Fe C6 40.0(2) 4_565 . ?
C7 Fe C6 40.0(2) . . ?
N1 Fe C3 67.80(19) . . ?
C2 Fe C3 40.28(18) . . ?
C2 Fe C3 68.28(19) 4_565 . ?
C8 Fe C3 121.8(2) 4_565 . ?
C8 Fe C3 106.63(19) . . ?
C7 Fe C3 158.0(2) 4_565 . ?
C7 Fe C3 123.2(2) . . ?
C6 Fe C3 159.61(14) . . ?
N1 Fe C3 67.80(18) . 4_565 ?
C2 Fe C3 68.28(19) . 4_565 ?
C2 Fe C3 40.28(18) 4_565 4_565 ?
C8 Fe C3 106.63(19) 4_565 4_565 ?
C8 Fe C3 121.8(2) . 4_565 ?
C7 Fe C3 123.2(2) 4_565 4_565 ?
C7 Fe C3 158.0(2) . 4_565 ?
C6 Fe C3 159.61(14) . 4_565 ?
C3 Fe C3 40.2(3) . 4_565 ?
C2 N1 C2 110.3(5) 4_565 . ?
C2 N1 C4 124.6(2) 4_565 . ?
C2 N1 C4 124.6(2) . . ?
C2 N1 Fe 71.2(3) 4_565 . ?
C2 N1 Fe 71.2(3) . . ?
C4 N1 Fe 130.1(4) . . ?
C3 C2 N1 106.2(4) . . ?
C3 C2 C5 130.6(4) . . ?
N1 C2 C5 123.0(4) . . ?
C3 C2 Fe 71.3(3) . . ?
N1 C2 Fe 67.5(3) . . ?
C5 C2 Fe 130.0(3) . . ?
C2 C3 C3 108.6(3) . 4_565 ?
C2 C3 Fe 68.4(2) . . ?
C3 C3 Fe 69.92(14) 4_565 . ?
C7 C6 C7 107.7(6) 4_565 . ?
C7 C6 Fe 69.9(3) 4_565 . ?
C7 C6 Fe 69.9(3) . . ?
C6 C7 C8 108.9(5) . . ?
C6 C7 Fe 70.2(3) . . ?
C8 C7 Fe 69.8(3) . . ?
C7 C8 C8 107.2(3) . 4_565 ?
C7 C8 Fe 70.1(3) . . ?
C8 C8 Fe 69.52(15) 4_565 . ?
F4 P F5 83.8(7) . . ?
F4 P F3 90.0(8) . . ?
F5 P F3 173.7(8) . . ?
F4 P F1 89.1(8) . . ?
F5 P F1 90.4(9) . . ?
F3 P F1 90.1(8) . . ?
F4 P F6 89.9(7) . . ?
F5 P F6 90.5(6) . . ?
F3 P F6 88.9(7) . . ?
F1 P F6 178.6(12) . . ?
F4 P F2 173.2(12) . . ?
F5 P F2 89.5(8) . . ?
F3 P F2 96.8(8) . . ?
F1 P F2 90.1(9) . . ?
F6 P F2 90.9(7) . . ?
F4' P' F6' 93.7(11) . . ?
F4' P' F5' 94.5(12) . . ?
F6' P' F5' 90.9(12) . . ?
F4' P' F2' 173.2(13) . . ?
F6' P' F2' 90.3(11) . . ?
F5' P' F2' 90.9(12) . . ?
F4' P' F3' 88.6(12) . . ?
F6' P' F3' 91.1(12) . . ?
F5' P' F3' 176.2(15) . . ?
F2' P' F3' 85.8(11) . . ?
F4' P' F1' 87.9(10) . . ?
F6' P' F1' 178.3(14) . . ?
F5' P' F1' 89.4(11) . . ?
F2' P' F1' 88.1(10) . . ?
F3' P' F1' 88.6(11) . . ?

loop_
_geom_bond_atom_site_label_1
_geom_bond_atom_site_label_2
_geom_bond_distance
_geom_bond_site_symmetry_2
_geom_bond_publ_flag
Fe N1 1.979(5) . ?
Fe C2 2.028(4) . ?
Fe C2 2.028(4) 4_565 ?
Fe C8 2.043(5) 4_565 ?
Fe C8 2.043(5) . ?
Fe C7 2.047(5) 4_565 ?
Fe C7 2.047(5) . ?
Fe C6 2.051(7) . ?
Fe C3 2.066(4) . ?
Fe C3 2.066(4) 4_565 ?
N1 C2 1.413(5) 4_565 ?
N1 C2 1.413(5) . ?
N1 C4 1.477(8) . ?
C2 C3 1.410(6) . ?
C2 C5 1.489(7) . ?
C3 C3 1.419(10) 4_565 ?
C6 C7 1.401(7) 4_565 ?
C6 C7 1.401(7) . ?
C7 C8 1.403(7) . ?
C8 C8 1.430(11) 4_565 ?
P F4 1.569(12) . ?
P F5 1.588(13) . ?
P F3 1.592(12) . ?
P F1 1.606(13) . ?
P F6 1.607(9) . ?
P F2 1.615(13) . ?
P' F4' 1.577(17) . ?
P' F6' 1.581(16) . ?
P' F5' 1.592(19) . ?
P' F2' 1.595(18) . ?
P' F3' 1.602(19) . ?
P' F1' 1.626(14) . ?
